data_2212512
loop_
_publ_author_name
'\,Sahin, Onur'
'B\"uy\"ukg\"ung\"or, Orhan'
'\,Sa\,smaz, Selami'
'G\"umr\"uk\,c\"uo\(glu, Nurhan'
'Kantar, Cihan'

_publ_section_title
;
 2'-[Ethoxy(<i>p</i>-tolyl)methylene]acetohydrazide
;
_journal_coeditor_code CI2297
_journal_issue 3
_journal_name_full 'Acta Crystallographica Section E'
_journal_page_first o1485
_journal_page_last o1487
_journal_paper_doi 10.1107/S1600536807008033
_journal_volume 63
_journal_year 2007
_chemical_formula_iupac 'C12 H16 N2 O2'
_chemical_formula_moiety 'C12 H16 N2 O2'
_chemical_formula_sum 'C12 H16 N2 O2'
_chemical_formula_weight 220.27
_chemical_melting_point 375.5(5)
_chemical_name_systematic
;
2'-[Ethoxy(p-tolyl)methylene]acetohydrazide
;
_space_group_IT_number 2
_symmetry_cell_setting triclinic
_symmetry_space_group_name_Hall '-P 1'
_symmetry_space_group_name_H-M 'P -1'
_atom_sites_solution_hydrogens geom
_atom_sites_solution_primary direct
_atom_sites_solution_secondary difmap
_cell_angle_alpha 103.947(8)
_cell_angle_beta 94.907(8)
_cell_angle_gamma 100.950(8)
_cell_formula_units_Z 2
_cell_length_a 4.6555(5)
_cell_length_b 10.6294(10)
_cell_length_c 13.0612(13)
_cell_measurement_reflns_used 9061
_cell_measurement_temperature 296
_cell_measurement_theta_max 27.97
_cell_measurement_theta_min 2.02
_cell_volume 609.98(11)
_computing_cell_refinement X-AREA
_computing_data_collection 'X-AREA (Stoe & Cie, 2002)'
_computing_data_reduction 'X-RED32 (Stoe & Cie, 2002)'
_computing_molecular_graphics 'ORTEP-3 for Windows (Farrugia, 1997)'
_computing_publication_material 'WinGX (Farrugia, 1999)'
_computing_structure_refinement 'SHELXL97 (Sheldrick, 1997)'
_computing_structure_solution 'SHELXS97 (Sheldrick, 1997)'
_diffrn_ambient_temperature 296
_diffrn_detector_area_resol_mean 6.67
_diffrn_measured_fraction_theta_full 1.000
_diffrn_measured_fraction_theta_max 1.000
_diffrn_measurement_device_type 'Stoe IPDS-II'
_diffrn_measurement_method \w
_diffrn_radiation_monochromator graphite
_diffrn_radiation_source 'fine-focus sealed tube'
_diffrn_radiation_type MoK\a
_diffrn_radiation_wavelength 0.71073
_diffrn_reflns_av_R_equivalents 0.0495
_diffrn_reflns_av_sigmaI/netI 0.0334
_diffrn_reflns_limit_h_max 5
_diffrn_reflns_limit_h_min -5
_diffrn_reflns_limit_k_max 13
_diffrn_reflns_limit_k_min -13
_diffrn_reflns_limit_l_max 16
_diffrn_reflns_limit_l_min -16
_diffrn_reflns_number 9116
_diffrn_reflns_theta_full 26.00
_diffrn_reflns_theta_max 26.00
_diffrn_reflns_theta_min 2.02
_diffrn_standards_decay_% <2
_diffrn_standards_number 0
_exptl_absorpt_coefficient_mu 0.083
_exptl_absorpt_correction_T_max 0.9938
_exptl_absorpt_correction_T_min 0.9637
_exptl_absorpt_correction_type integration
_exptl_absorpt_process_details '(X-RED32; Stoe & Cie, 2002)'
_exptl_crystal_colour colourless
_exptl_crystal_density_diffrn 1.199
_exptl_crystal_density_method 'not measured'
_exptl_crystal_description Plate
_exptl_crystal_F_000 236
_exptl_crystal_size_max 0.50
_exptl_crystal_size_mid 0.27
_exptl_crystal_size_min 0.09
_refine_diff_density_max 0.136
_refine_diff_density_min -0.180
_refine_ls_extinction_method none
_refine_ls_goodness_of_fit_ref 1.021
_refine_ls_hydrogen_treatment mixed
_refine_ls_matrix_type full
_refine_ls_number_parameters 149
_refine_ls_number_reflns 2401
_refine_ls_number_restraints 0
_refine_ls_restrained_S_all 1.021
_refine_ls_R_factor_all 0.0727
_refine_ls_R_factor_gt 0.0448
_refine_ls_shift/su_max 0.001
_refine_ls_shift/su_mean 0.000
_refine_ls_structure_factor_coef Fsqd
_refine_ls_weighting_details 'calc w=1/[\s^2^(Fo^2^)+(0.0555P)^2^+0.0604P] where P=(Fo^2^+2Fc^2^)/3'
_refine_ls_weighting_scheme calc
_refine_ls_wR_factor_gt 0.1059
_refine_ls_wR_factor_ref 0.1205
_reflns_number_gt 1610
_reflns_number_total 2401
_reflns_threshold_expression I>2\s(I)
_cod_data_source_file ci2297.cif
_cod_data_source_block I
_cod_depositor_comments
;
The following automatic conversions were performed:

'_chemical_melting_point' value '375-376' was changed to '375.5(5)' -
the average value was taken and precision was estimated.

Automatic conversion script
Id: cif_fix_values 1646 2011-03-28 12:23:43Z adriana 

The following automatic conversions were performed:

'_chemical_melting_point' value '375-376' was changed to '375.5(5)' -
the average value was taken and precision was estimated.

Automatic conversion script
Id: cif_fix_values 1715 2011-07-08 13:25:40Z adriana 
;
_cod_database_code 2212512
_cod_database_fobs_code 2212512

loop_
_symmetry_equiv_pos_as_xyz
'x, y, z'
'-x, -y, -z'

loop_
_atom_site_type_symbol
_atom_site_label
_atom_site_fract_x
_atom_site_fract_y
_atom_site_fract_z
_atom_site_U_iso_or_equiv
_atom_site_adp_type
_atom_site_calc_flag
_atom_site_refinement_flags
_atom_site_occupancy
C C1 0.3444(4) 0.31513(16) 0.77650(13) 0.0504(4) Uani d . 1
C C2 0.2062(4) 0.18211(18) 0.74157(15) 0.0660(5) Uani d . 1
H H2 0.2403 0.1312 0.6770 0.079 Uiso calc R 1
C C3 0.0188(5) 0.12434(19) 0.80133(16) 0.0715(5) Uani d . 1
H H3 -0.0707 0.0347 0.7763 0.086 Uiso calc R 1
C C4 -0.0398(4) 0.19552(19) 0.89709(15) 0.0617(5) Uani d . 1
C C5 0.0994(5) 0.3277(2) 0.93188(15) 0.0666(5) Uani d . 1
H H5 0.0653 0.3781 0.9966 0.080 Uiso calc R 1
C C6 0.2893(4) 0.38743(18) 0.87268(14) 0.0605(5) Uani d . 1
H H6 0.3801 0.4769 0.8981 0.073 Uiso calc R 1
C C7 -0.2489(5) 0.1314(2) 0.96136(19) 0.0854(7) Uani d . 1
H H7A -0.2621 0.1961 1.0253 0.128 Uiso calc PR 0.50
H H7B -0.1765 0.0598 0.9796 0.128 Uiso calc PR 0.50
H H7C -0.4409 0.0976 0.9200 0.128 Uiso calc PR 0.50
H H7D -0.3243 0.0396 0.9247 0.128 Uiso calc PR 0.50
H H7E -0.4099 0.1759 0.9703 0.128 Uiso calc PR 0.50
H H7F -0.1455 0.1381 1.0299 0.128 Uiso calc PR 0.50
C C8 0.5449(4) 0.37701(15) 0.71158(12) 0.0490(4) Uani d . 1
C C9 0.4614(4) 0.59243(17) 0.72155(15) 0.0607(5) Uani d . 1
H H9A 0.2728 0.5671 0.7456 0.073 Uiso calc R 1
H H9B 0.4279 0.5813 0.6453 0.073 Uiso calc R 1
C C10 0.6033(5) 0.73347(19) 0.77730(17) 0.0788(6) Uani d . 1
H H10A 0.7929 0.7564 0.7548 0.095 Uiso calc R 1
H H10B 0.6278 0.7441 0.8529 0.095 Uiso calc R 1
H H10C 0.4805 0.7905 0.7601 0.095 Uiso calc R 1
C C11 0.9012(4) 0.29558(17) 0.48819(14) 0.0582(4) Uani d . 1
C C12 0.8104(6) 0.14757(19) 0.46220(17) 0.0884(8) Uani d . 1
H H12A 0.6851 0.1226 0.5119 0.133 Uiso calc PR 0.50
H H12B 0.9829 0.1109 0.4666 0.133 Uiso calc PR 0.50
H H12C 0.7050 0.1141 0.3913 0.133 Uiso calc PR 0.50
H H12D 0.8969 0.1091 0.4013 0.133 Uiso calc PR 0.50
H H12E 0.5991 0.1209 0.4466 0.133 Uiso calc PR 0.50
H H12F 0.8770 0.1177 0.5219 0.133 Uiso calc PR 0.50
N N1 0.6163(3) 0.30403(13) 0.62945(10) 0.0537(4) Uani d . 1
N N2 0.8010(3) 0.36674(15) 0.57160(11) 0.0551(4) Uani d . 1
H H2a 0.835(4) 0.449(2) 0.5840(14) 0.061(6) Uiso d . 1
O O1 0.6595(3) 0.51072(11) 0.74638(9) 0.0537(3) Uani d . 1
O O2 1.0618(3) 0.35128(13) 0.43581(10) 0.0726(4) Uani d . 1

loop_
_atom_site_aniso_label
_atom_site_aniso_U_11
_atom_site_aniso_U_22
_atom_site_aniso_U_33
_atom_site_aniso_U_12
_atom_site_aniso_U_13
_atom_site_aniso_U_23
C1 0.0540(10) 0.0479(9) 0.0504(9) 0.0069(7) 0.0143(7) 0.0158(7)
C2 0.0821(13) 0.0507(10) 0.0603(10) -0.0006(9) 0.0262(9) 0.0114(8)
C3 0.0811(13) 0.0539(10) 0.0741(12) -0.0065(9) 0.0236(10) 0.0186(9)
C4 0.0555(10) 0.0700(12) 0.0700(11) 0.0130(9) 0.0214(9) 0.0340(9)
C5 0.0791(13) 0.0688(12) 0.0604(10) 0.0220(10) 0.0313(9) 0.0211(9)
C6 0.0730(12) 0.0501(9) 0.0575(10) 0.0081(8) 0.0211(9) 0.0121(8)
C7 0.0763(14) 0.1014(17) 0.0928(15) 0.0132(12) 0.0363(12) 0.0489(14)
C8 0.0515(9) 0.0443(8) 0.0501(9) 0.0053(7) 0.0112(7) 0.0132(7)
C9 0.0660(12) 0.0511(10) 0.0690(11) 0.0131(9) 0.0206(9) 0.0191(8)
C10 0.0997(16) 0.0514(11) 0.0850(14) 0.0155(10) 0.0321(12) 0.0116(10)
C11 0.0729(12) 0.0520(9) 0.0550(9) 0.0138(8) 0.0228(9) 0.0193(8)
C12 0.139(2) 0.0509(11) 0.0782(14) 0.0167(12) 0.0510(14) 0.0139(10)
N1 0.0620(9) 0.0479(8) 0.0530(8) 0.0056(6) 0.0203(7) 0.0172(6)
N2 0.0678(10) 0.0440(8) 0.0555(8) 0.0066(7) 0.0256(7) 0.0151(6)
O1 0.0542(7) 0.0437(6) 0.0606(7) 0.0032(5) 0.0135(5) 0.0125(5)
O2 0.0941(10) 0.0621(8) 0.0732(8) 0.0190(7) 0.0462(7) 0.0265(6)

loop_
_atom_type_symbol
_atom_type_description
_atom_type_scat_dispersion_real
_atom_type_scat_dispersion_imag
_atom_type_scat_source
C C 0.0033 0.0016 'International Tables Vol C Tables 4.2.6.8 and 6.1.1.4'
H H 0.0000 0.0000 'International Tables Vol C Tables 4.2.6.8 and 6.1.1.4'
N N 0.0061 0.0033 'International Tables Vol C Tables 4.2.6.8 and 6.1.1.4'
O O 0.0106 0.0060 'International Tables Vol C Tables 4.2.6.8 and 6.1.1.4'

loop_
_geom_angle_atom_site_label_1
_geom_angle_atom_site_label_2
_geom_angle_atom_site_label_3
_geom_angle
C6 C1 C2 118.09(16)
C6 C1 C8 121.43(15)
C2 C1 C8 120.48(15)
C3 C2 C1 120.70(18)
C3 C2 H2 119.7
C1 C2 H2 119.7
C2 C3 C4 121.83(18)
C2 C3 H3 119.1
C4 C3 H3 119.1
C3 C4 C5 117.31(16)
C3 C4 C7 121.35(19)
C5 C4 C7 121.34(18)
C4 C5 C6 121.59(17)
C4 C5 H5 119.2
C6 C5 H5 119.2
C1 C6 C5 120.48(17)
C1 C6 H6 119.8
C5 C6 H6 119.8
C4 C7 H7A 109.5
C4 C7 H7B 109.5
H7A C7 H7B 109.5
C4 C7 H7C 109.5
H7A C7 H7C 109.5
H7B C7 H7C 109.5
C4 C7 H7D 109.5
H7A C7 H7D 141.1
H7B C7 H7D 56.3
H7C C7 H7D 56.3
C4 C7 H7E 109.5
H7A C7 H7E 56.3
H7B C7 H7E 141.1
H7C C7 H7E 56.3
H7D C7 H7E 109.5
C4 C7 H7F 109.5
H7A C7 H7F 56.3
H7B C7 H7F 56.3
H7C C7 H7F 141.1
H7D C7 H7F 109.5
H7E C7 H7F 109.5
N1 C8 O1 122.50(14)
N1 C8 C1 119.44(14)
O1 C8 C1 117.96(14)
O1 C9 C10 107.51(16)
O1 C9 H9A 110.2
C10 C9 H9A 110.2
O1 C9 H9B 110.2
C10 C9 H9B 110.2
H9A C9 H9B 108.5
C9 C10 H10A 109.5
C9 C10 H10B 109.5
H10A C10 H10B 109.5
C9 C10 H10C 109.5
H10A C10 H10C 109.5
H10B C10 H10C 109.5
O2 C11 N2 120.39(16)
O2 C11 C12 121.64(16)
N2 C11 C12 117.97(15)
C11 C12 H12A 109.5
C11 C12 H12B 109.5
H12A C12 H12B 109.5
C11 C12 H12C 109.5
H12A C12 H12C 109.5
H12B C12 H12C 109.5
C11 C12 H12D 109.5
H12A C12 H12D 141.1
H12B C12 H12D 56.3
H12C C12 H12D 56.3
C11 C12 H12E 109.5
H12A C12 H12E 56.3
H12B C12 H12E 141.1
H12C C12 H12E 56.3
H12D C12 H12E 109.5
C11 C12 H12F 109.5
H12A C12 H12F 56.3
H12B C12 H12F 56.3
H12C C12 H12F 141.1
H12D C12 H12F 109.5
H12E C12 H12F 109.5
C8 N1 N2 117.02(14)
C11 N2 N1 120.34(15)
C11 N2 H2a 119.6(13)
N1 N2 H2a 119.7(13)
C8 O1 C9 114.53(13)

loop_
_geom_bond_atom_site_label_1
_geom_bond_atom_site_label_2
_geom_bond_distance
_geom_bond_publ_flag
C1 C6 1.378(2) ?
C1 C2 1.384(2) ?
C1 C8 1.481(2) ?
C2 C3 1.375(3) ?
C2 H2 0.93 ?
C3 C4 1.375(3) ?
C3 H3 0.93 ?
C4 C5 1.377(3) ?
C4 C7 1.510(2) ?
C5 C6 1.386(2) ?
C5 H5 0.93 ?
C6 H6 0.93 ?
C7 H7A 0.96 ?
C7 H7B 0.96 ?
C7 H7C 0.96 ?
C7 H7D 0.96 ?
C7 H7E 0.96 ?
C7 H7F 0.96 ?
C8 N1 1.273(2) ?
C8 O1 1.3676(19) y
C9 O1 1.449(2) y
C9 C10 1.493(3) ?
C9 H9A 0.97 ?
C9 H9B 0.97 ?
C10 H10A 0.96 ?
C10 H10B 0.96 ?
C10 H10C 0.96 ?
C11 O2 1.222(2) y
C11 N2 1.342(2) y
C11 C12 1.495(3) ?
C12 H12A 0.96 ?
C12 H12B 0.96 ?
C12 H12C 0.96 ?
C12 H12D 0.96 ?
C12 H12E 0.96 ?
C12 H12F 0.96 ?
N1 N2 1.3750(18) y
N2 H2a 0.83(2) ?

loop_
_geom_hbond_atom_site_label_D
_geom_hbond_atom_site_label_H
_geom_hbond_atom_site_label_A
_geom_hbond_site_symmetry_A
_geom_hbond_distance_DH
_geom_hbond_distance_HA
_geom_hbond_distance_DA
_geom_hbond_angle_DHA
N2 H2a O2 2_766 0.83(2) 2.17(2) 2.971(2) 162(2)

loop_
_geom_torsion_atom_site_label_1
_geom_torsion_atom_site_label_2
_geom_torsion_atom_site_label_3
_geom_torsion_atom_site_label_4
_geom_torsion
C6 C1 C2 C3 0.2(3)
C8 C1 C2 C3 -179.72(18)
C1 C2 C3 C4 0.3(3)
C2 C3 C4 C5 -0.6(3)
C2 C3 C4 C7 179.2(2)
C3 C4 C5 C6 0.5(3)
C7 C4 C5 C6 -179.33(19)
C2 C1 C6 C5 -0.3(3)
C8 C1 C6 C5 179.62(17)
C4 C5 C6 C1 -0.1(3)
C6 C1 C8 N1 172.09(17)
C2 C1 C8 N1 -8.0(3)
C6 C1 C8 O1 -4.3(2)
C2 C1 C8 O1 175.60(16)
O1 C8 N1 N2 -4.3(2)
C1 C8 N1 N2 179.47(14)
O2 C11 N2 N1 178.94(17)
C12 C11 N2 N1 -1.2(3)
C8 N1 N2 C11 175.60(17)
N1 C8 O1 C9 103.19(19)
C1 C8 O1 C9 -80.54(18)
C10 C9 O1 C8 172.44(14)
